data_4063289
loop_
_publ_author_name
'Gou Higashihara'
'Masako Terada'
'Akiko Inagaki'
'Munetaka Akita'

_publ_section_title
;
 C-C Coupling of a Permetalated Ethene, (\m4-C\\db C)Ru2(FeCp*)2(CO)10,
 with Alkynes, and Isolation of a Labile MeCN Adduct, (\m4-C\\db
 C)Ru2(FeCp*)2(CO)8(NCMe)2
;
_journal_name_full Organometallics
_journal_page_first 439
_journal_page_last 444
_journal_paper_doi 10.1021/om0609160
_journal_volume 26
_journal_year 2007
_chemical_formula_moiety 'C70 H64 Cl2 Fe2 O7 Ru2 Si2 '
_chemical_formula_sum 'C70 H64 Cl2 Fe2 O7 Ru2 Si2'
_chemical_formula_weight 1458.18
_space_group_IT_number 15
_symmetry_cell_setting monoclinic
_symmetry_Int_Tables_number 15
_symmetry_space_group_name_Hall '-C 2yc'
_symmetry_space_group_name_H-M 'C 1 2/c 1'
_cell_angle_alpha 90
_cell_angle_beta 113.3986(9)
_cell_angle_gamma 90
_cell_formula_units_Z 8
_cell_length_a 30.9399(4)
_cell_length_b 11.5905(2)
_cell_length_c 40.1255(6)
_cell_measurement_reflns_used 41444
_cell_measurement_temperature 213
_cell_measurement_theta_max 27.5
_cell_measurement_theta_min 1.4
_cell_volume 13206.0(4)
_computing_cell_refinement PROCESS-AUTO
_computing_data_collection PROCESS-AUTO
_computing_data_reduction 'teXsan Ver. 1.11'
_computing_publication_material 'teXsan Ver. 1.11'
_computing_structure_refinement SHELXL97
_computing_structure_solution 'DIRDIF94 (PATTY)'
_diffrn_ambient_temperature 213
_diffrn_detector_area_resol_mean 10.00
_diffrn_measurement_device_type 'Rigaku RAXIS-IV Imaging Plate'
_diffrn_measurement_method \w
_diffrn_radiation_type 'Mo K\a'
_diffrn_radiation_wavelength 0.7107
_diffrn_reflns_av_R_equivalents 0.000
_diffrn_reflns_limit_h_max 40
_diffrn_reflns_limit_h_min 0
_diffrn_reflns_limit_k_max 14
_diffrn_reflns_limit_k_min 0
_diffrn_reflns_limit_l_max 47
_diffrn_reflns_limit_l_min -49
_diffrn_reflns_number 46723
_diffrn_reflns_theta_max 27.48
_exptl_absorpt_coefficient_mu 1.048
_exptl_absorpt_correction_T_max 0.901
_exptl_absorpt_correction_T_min 0.679
_exptl_absorpt_correction_type multi-scan
_exptl_absorpt_process_details '(Higashi, 1995)'
_exptl_crystal_colour unknown
_exptl_crystal_density_diffrn 1.467
_exptl_crystal_density_method 'not measured'
_exptl_crystal_description unknown
_exptl_crystal_size_max 0.100
_exptl_crystal_size_mid 0.100
_exptl_crystal_size_min 0.100
_refine_diff_density_max 1.56
_refine_diff_density_min -0.96
_refine_ls_extinction_coef 0.0000
_refine_ls_extinction_expression Fc^*^=kFc[1+0.001xFc^2^\l^3^/sin(2\q)]^-1/4^
_refine_ls_extinction_method SHELXL
_refine_ls_goodness_of_fit_ref 0.721
_refine_ls_number_parameters 778
_refine_ls_number_reflns 8889
_refine_ls_R_factor_gt 0.0487
_refine_ls_shift/su_max 0.0290
_refine_ls_structure_factor_coef Fsqd
_refine_ls_weighting_details 'w = 1/[\s^2^(Fo^2^) + (0.1000P)^2^+0.0000P] where P=(Fo^2^+2Fc^2^)/3'
_refine_ls_weighting_scheme calc
_refine_ls_wR_factor_ref 0.1364
_reflns_number_gt 8889
_reflns_number_total 14112
_reflns_threshold_expression >2.0sigma(I)
_cod_original_formula_sum 'C70 H64 Cl2 Fe2 O7 Ru2 Si2 '
_cod_database_code 4063289

loop_
_symmetry_equiv_pos_as_xyz
x,y,z
-x,y,1/2-z
-x,-y,-z
x,-y,1/2+z
1/2+x,1/2+y,z
1/2-x,1/2+y,1/2-z
1/2-x,1/2-y,-z
1/2+x,1/2-y,1/2+z

loop_
_atom_site_label
_atom_site_type_symbol
_atom_site_fract_x
_atom_site_fract_y
_atom_site_fract_z
_atom_site_U_iso_or_equiv
_atom_site_adp_type
_atom_site_occupancy
_atom_site_calc_flag
_atom_site_refinement_flags
Ru(1) Ru 0.07034(1) -0.05882(3) 0.88539(1) 0.02149(9) Uani 1.00 d .
Ru(2) Ru 0.15330(1) 0.03378(3) 0.87667(1) 0.02088(9) Uani 1.00 d .
Fe(1) Fe 0.00043(2) 0.09981(6) 0.87173(2) 0.0228(1) Uani 1.00 d .
Fe(2) Fe 0.13815(2) 0.26039(6) 0.85412(2) 0.0243(1) Uani 1.00 d .
Cl(1) Cl 0.5383(2) 0.0471(4) 0.5666(1) 0.08777(1) Uiso 0.50 d P
Cl(1A) Cl 0.4791(2) 0.0011(5) 0.5551(1) 0.08777(1) Uiso 0.50 d P
Cl(2) Cl 0.5164(2) 0.1199(4) 0.6275(1) 0.07246(1) Uiso 0.50 d P
Cl(2A) Cl 0.5386(3) 0.1313(6) 0.6211(2) 0.11699(3) Uiso 0.50 d P
Si(1) Si 0.13537(5) -0.0113(1) 0.99355(3) 0.0264(3) Uani 1.00 d .
Si(2) Si 0.17722(5) -0.0425(1) 0.79454(3) 0.0277(3) Uani 1.00 d .
O(31) O 0.0358(2) 0.2181(4) 0.9415(1) 0.048(1) Uani 1.00 d .
O(32) O -0.0080(1) -0.1049(4) 0.9108(1) 0.0381(9) Uani 1.00 d .
O(41) O 0.0243(2) -0.1948(4) 0.8167(1) 0.050(1) Uani 1.00 d .
O(42) O 0.0954(2) -0.2916(4) 0.9225(1) 0.050(1) Uani 1.00 d .
O(51) O 0.2579(1) 0.0125(4) 0.9215(1) 0.049(1) Uani 1.00 d .
O(52) O 0.1517(2) -0.2245(3) 0.8657(1) 0.0393(9) Uani 1.00 d .
O(61) O 0.0704(2) 0.2834(4) 0.77998(9) 0.050(1) Uani 1.00 d .
C(1) C 0.0575(2) 0.1198(4) 0.8647(1) 0.0216(9) Uani 1.00 d .
C(2) C 0.0931(2) 0.1612(4) 0.8607(1) 0.0228(9) Uani 1.00 d .
C(11) C 0.1404(2) 0.0288(4) 0.9222(1) 0.0251(10) Uani 1.00 d .
C(12) C 0.1245(2) 0.0153(4) 0.9455(1) 0.0260(10) Uani 1.00 d .
C(21) C 0.1675(2) 0.1400(4) 0.8371(1) 0.0256(10) Uani 1.00 d .
C(22) C 0.1447(2) 0.0428(4) 0.8167(1) 0.0255(10) Uani 1.00 d .
C(31) C 0.0234(2) 0.1708(5) 0.9143(1) 0.030(1) Uani 1.00 d .
C(32) C 0.0101(2) -0.0455(5) 0.8964(1) 0.029(1) Uani 1.00 d .
C(41) C 0.0398(2) -0.1386(5) 0.8423(1) 0.033(1) Uani 1.00 d .
C(42) C 0.0876(2) -0.2041(5) 0.9085(1) 0.030(1) Uani 1.00 d .
C(51) C 0.2194(2) 0.0223(5) 0.9033(1) 0.034(1) Uani 1.00 d .
C(52) C 0.1486(2) -0.1269(5) 0.8710(1) 0.028(1) Uani 1.00 d .
C(61) C 0.0975(2) 0.2729(5) 0.8097(1) 0.033(1) Uani 1.00 d .
C(70) C -0.0567(2) 0.2133(5) 0.8549(1) 0.033(1) Uani 1.00 d .
C(71) C -0.0726(2) 0.1006(5) 0.8585(1) 0.033(1) Uani 1.00 d .
C(72) C -0.0646(2) 0.0270(5) 0.8328(1) 0.031(1) Uani 1.00 d .
C(73) C -0.0428(2) 0.0950(5) 0.8143(1) 0.029(1) Uani 1.00 d .
C(74) C -0.0381(2) 0.2105(4) 0.8281(1) 0.028(1) Uani 1.00 d .
C(75) C -0.0627(2) 0.3194(6) 0.8738(2) 0.051(2) Uani 1.00 d .
C(76) C -0.0975(2) 0.0667(6) 0.8826(2) 0.049(2) Uani 1.00 d .
C(77) C -0.0804(2) -0.0951(5) 0.8249(1) 0.043(1) Uani 1.00 d .
C(78) C -0.0296(2) 0.0570(5) 0.7840(1) 0.038(1) Uani 1.00 d .
C(79) C -0.0205(2) 0.3115(5) 0.8137(2) 0.043(1) Uani 1.00 d .
C(80) C 0.1705(2) 0.4188(5) 0.8528(1) 0.037(1) Uani 1.00 d .
C(81) C 0.1308(2) 0.4383(5) 0.8626(2) 0.037(1) Uani 1.00 d .
C(82) C 0.1408(2) 0.3790(4) 0.8958(1) 0.032(1) Uani 1.00 d .
C(83) C 0.1851(2) 0.3257(5) 0.9068(1) 0.032(1) Uani 1.00 d .
C(84) C 0.2043(2) 0.3506(5) 0.8802(1) 0.035(1) Uani 1.00 d .
C(85) C 0.1771(3) 0.4707(6) 0.8210(2) 0.062(2) Uani 1.00 d .
C(86) C 0.0897(3) 0.5157(5) 0.8432(2) 0.051(2) Uani 1.00 d .
C(87) C 0.1103(2) 0.3798(6) 0.9173(2) 0.046(1) Uani 1.00 d .
C(88) C 0.2133(2) 0.2753(5) 0.9439(1) 0.043(1) Uani 1.00 d .
C(89) C 0.2517(2) 0.3177(6) 0.8822(2) 0.051(2) Uani 1.00 d .
C(91) C 0.5045(4) 0.1301(10) 0.5774(3) 0.10392(4) Uiso 1.00 d .
C(111) C 0.1981(2) -0.0580(5) 1.0165(1) 0.031(1) Uani 1.00 d .
C(112) C 0.2172(2) -0.0760(6) 1.0543(2) 0.047(1) Uani 1.00 d .
C(113) C 0.2636(3) -0.1075(6) 1.0729(2) 0.057(2) Uani 1.00 d .
C(114) C 0.2922(2) -0.1209(7) 1.0550(2) 0.065(2) Uani 1.00 d .
C(115) C 0.2756(3) -0.1046(8) 1.0182(2) 0.068(2) Uani 1.00 d .
C(116) C 0.2286(2) -0.0740(6) 0.9988(2) 0.050(2) Uani 1.00 d .
C(121) C 0.0966(2) -0.1266(5) 0.9999(1) 0.030(1) Uani 1.00 d .
C(122) C 0.0502(2) -0.1028(6) 0.9949(2) 0.045(1) Uani 1.00 d .
C(123) C 0.0218(3) -0.1846(8) 1.0018(2) 0.066(2) Uani 1.00 d .
C(124) C 0.0404(3) -0.2922(8) 1.0137(2) 0.074(2) Uani 1.00 d .
C(125) C 0.0851(3) -0.3179(6) 1.0187(2) 0.065(2) Uani 1.00 d .
C(126) C 0.1135(2) -0.2351(6) 1.0118(2) 0.045(1) Uani 1.00 d .
C(131) C 0.1291(2) 0.1242(5) 1.0169(1) 0.031(1) Uani 1.00 d .
C(132) C 0.1140(2) 0.1228(6) 1.0454(2) 0.045(1) Uani 1.00 d .
C(133) C 0.1144(3) 0.2237(7) 1.0641(2) 0.065(2) Uani 1.00 d .
C(134) C 0.1287(4) 0.3261(7) 1.0549(2) 0.074(2) Uani 1.00 d .
C(135) C 0.1444(3) 0.3291(6) 1.0273(2) 0.065(2) Uani 1.00 d .
C(136) C 0.1439(3) 0.2285(6) 1.0086(2) 0.048(2) Uani 1.00 d .
C(211) C 0.1462(2) -0.1795(5) 0.7735(1) 0.031(1) Uani 1.00 d .
C(212) C 0.1010(2) -0.2048(5) 0.7711(1) 0.041(1) Uani 1.00 d .
C(213) C 0.0766(3) -0.3026(6) 0.7525(2) 0.058(2) Uani 1.00 d .
C(214) C 0.0978(4) -0.3752(6) 0.7359(2) 0.076(3) Uani 1.00 d .
C(215) C 0.1420(3) -0.3516(6) 0.7382(2) 0.062(2) Uani 1.00 d .
C(216) C 0.1665(3) -0.2559(6) 0.7568(2) 0.049(2) Uani 1.00 d .
C(221) C 0.2386(2) -0.0753(5) 0.8278(1) 0.036(1) Uani 1.00 d .
C(222) C 0.2757(2) 0.0022(6) 0.8333(2) 0.049(2) Uani 1.00 d .
C(223) C 0.3198(2) -0.0181(8) 0.8605(2) 0.061(2) Uani 1.00 d .
C(224) C 0.3288(3) -0.1116(9) 0.8822(2) 0.068(2) Uani 1.00 d .
C(225) C 0.2931(3) -0.1894(8) 0.8772(2) 0.066(2) Uani 1.00 d .
C(226) C 0.2484(2) -0.1724(6) 0.8502(2) 0.048(2) Uani 1.00 d .
C(231) C 0.1825(2) 0.0533(5) 0.7582(1) 0.034(1) Uani 1.00 d .
C(232) C 0.1611(2) 0.1614(6) 0.7502(2) 0.046(1) Uani 1.00 d .
C(233) C 0.1657(3) 0.2343(7) 0.7241(2) 0.060(2) Uani 1.00 d .
C(234) C 0.1918(3) 0.1994(8) 0.7055(2) 0.066(2) Uani 1.00 d .
C(235) C 0.2124(3) 0.0950(8) 0.7122(2) 0.072(2) Uani 1.00 d .
C(236) C 0.2094(3) 0.0220(6) 0.7387(2) 0.056(2) Uani 1.00 d .
H(1) H 0.201(2) 0.153(4) 0.843(1) 0.0059(1) Uiso 1.00 calc .
H(2) H 0.113(2) 0.040(5) 0.806(1) 0.0318(2) Uiso 1.00 calc .
H(3) H 0.1973 -0.0666 1.0675 0.0557 Uiso 1.00 calc .
H(4) H 0.2761 -0.1188 1.0987 0.0706 Uiso 1.00 calc .
H(5) H 0.3247 -0.1408 1.0686 0.0746 Uiso 1.00 calc .
H(6) H 0.2953 -0.1184 1.0053 0.0827 Uiso 1.00 calc .
H(7) H 0.2174 -0.0614 0.9731 0.0595 Uiso 1.00 calc .
H(8) H 0.0373 -0.0265 0.9866 0.0554 Uiso 1.00 calc .
H(9) H -0.0099 -0.1684 0.9982 0.0784 Uiso 1.00 calc .
H(10) H 0.0210 -0.3488 1.0189 0.0841 Uiso 1.00 calc .
H(11) H 0.0970 -0.3938 1.0272 0.0812 Uiso 1.00 calc .
H(12) H 0.1460 -0.2545 1.0161 0.0548 Uiso 1.00 calc .
H(13) H 0.1031 0.0506 1.0520 0.0547 Uiso 1.00 calc .
H(14) H 0.1051 0.2216 1.0842 0.0805 Uiso 1.00 calc .
H(15) H 0.1280 0.3971 1.0677 0.0860 Uiso 1.00 calc .
H(16) H 0.1557 0.4015 1.0208 0.0753 Uiso 1.00 calc .
H(17) H 0.1543 0.2308 0.9891 0.0590 Uiso 1.00 calc .
H(18) H 0.0861 -0.1540 0.7825 0.0482 Uiso 1.00 calc .
H(19) H 0.0450 -0.3199 0.7508 0.0715 Uiso 1.00 calc .
H(20) H 0.0823 -0.4431 0.7227 0.0903 Uiso 1.00 calc .
H(21) H 0.1568 -0.4029 0.7265 0.0761 Uiso 1.00 calc .
H(22) H 0.1988 -0.2422 0.7585 0.0611 Uiso 1.00 calc .
H(23) H 0.2704 0.0709 0.8180 0.0601 Uiso 1.00 calc .
H(24) H 0.3450 0.0362 0.8639 0.0734 Uiso 1.00 calc .
H(25) H 0.3591 -0.1257 0.9011 0.0829 Uiso 1.00 calc .
H(26) H 0.2991 -0.2548 0.8928 0.0767 Uiso 1.00 calc .
H(27) H 0.2241 -0.2297 0.8468 0.0595 Uiso 1.00 calc .
H(28) H 0.1427 0.1862 0.7635 0.0557 Uiso 1.00 calc .
H(29) H 0.1506 0.3092 0.7194 0.0740 Uiso 1.00 calc .
H(30) H 0.1956 0.2490 0.6880 0.0752 Uiso 1.00 calc .
H(31) H 0.2294 0.0712 0.6982 0.0858 Uiso 1.00 calc .
H(32) H 0.2257 -0.0525 0.7433 0.0687 Uiso 1.00 calc .
H(33) H -0.0373 0.3720 0.8772 0.0512 Uiso 1.00 calc .
H(34) H -0.0626 0.2987 0.8970 0.0512 Uiso 1.00 calc .
H(35) H -0.0921 0.3557 0.8594 0.0512 Uiso 1.00 calc .
H(36) H -0.0945 0.1277 0.8996 0.0494 Uiso 1.00 calc .
H(37) H -0.0837 -0.0025 0.8956 0.0494 Uiso 1.00 calc .
H(38) H -0.1303 0.0534 0.8680 0.0494 Uiso 1.00 calc .
H(39) H -0.1132 -0.0971 0.8091 0.0431 Uiso 1.00 calc .
H(40) H -0.0757 -0.1340 0.8472 0.0431 Uiso 1.00 calc .
H(41) H -0.0624 -0.1329 0.8133 0.0431 Uiso 1.00 calc .
H(42) H -0.0347 -0.0246 0.7804 0.0385 Uiso 1.00 calc .
H(43) H 0.0030 0.0741 0.7901 0.0385 Uiso 1.00 calc .
H(44) H -0.0487 0.0971 0.7622 0.0385 Uiso 1.00 calc .
H(45) H 0.0019 0.2854 0.8044 0.0433 Uiso 1.00 calc .
H(46) H -0.0058 0.3658 0.8330 0.0433 Uiso 1.00 calc .
H(47) H -0.0465 0.3478 0.7946 0.0433 Uiso 1.00 calc .
H(48) H 0.2008 0.5297 0.8293 0.0616 Uiso 1.00 calc .
H(49) H 0.1480 0.5040 0.8047 0.0616 Uiso 1.00 calc .
H(50) H 0.1868 0.4119 0.8086 0.0616 Uiso 1.00 calc .
H(51) H 0.0989 0.5945 0.8496 0.0511 Uiso 1.00 calc .
H(52) H 0.0643 0.4964 0.8502 0.0511 Uiso 1.00 calc .
H(53) H 0.0797 0.5060 0.8175 0.0511 Uiso 1.00 calc .
H(54) H 0.1225 0.4347 0.9367 0.0463 Uiso 1.00 calc .
H(55) H 0.1103 0.3043 0.9271 0.0463 Uiso 1.00 calc .
H(56) H 0.0787 0.4007 0.9016 0.0463 Uiso 1.00 calc .
H(57) H 0.1952 0.2159 0.9492 0.0433 Uiso 1.00 calc .
H(58) H 0.2205 0.3349 0.9620 0.0433 Uiso 1.00 calc .
H(59) H 0.2420 0.2429 0.9443 0.0433 Uiso 1.00 calc .
H(60) H 0.2596 0.2421 0.8927 0.0510 Uiso 1.00 calc .
H(61) H 0.2745 0.3723 0.8970 0.0510 Uiso 1.00 calc .
H(62) H 0.2515 0.3172 0.8582 0.0510 Uiso 1.00 calc .

loop_
_atom_site_aniso_label
_atom_site_aniso_U_11
_atom_site_aniso_U_22
_atom_site_aniso_U_33
_atom_site_aniso_U_12
_atom_site_aniso_U_13
_atom_site_aniso_U_23
Ru(1) 0.0184(2) 0.0228(2) 0.0221(2) -0.0004(2) 0.0067(1) 0.0003(1)
Ru(2) 0.0172(2) 0.0258(2) 0.0193(2) 0.0002(2) 0.0069(1) 0.0011(1)
Fe(1) 0.0166(3) 0.0284(4) 0.0222(3) 0.0014(3) 0.0066(3) 0.0004(3)
Fe(2) 0.0238(4) 0.0248(4) 0.0249(3) -0.0032(3) 0.0101(3) 0.0010(3)
Si(1) 0.0235(7) 0.0343(8) 0.0206(6) 0.0036(6) 0.0080(5) 0.0029(5)
Si(2) 0.0248(7) 0.0375(8) 0.0219(6) 0.0019(6) 0.0103(5) -0.0012(5)
O(31) 0.049(3) 0.057(3) 0.037(2) -0.005(2) 0.016(2) -0.019(2)
O(32) 0.031(2) 0.046(2) 0.041(2) -0.003(2) 0.017(2) 0.011(2)
O(41) 0.044(3) 0.054(3) 0.040(2) -0.003(2) 0.006(2) -0.022(2)
O(42) 0.055(3) 0.032(2) 0.068(3) 0.014(2) 0.030(2) 0.017(2)
O(51) 0.023(2) 0.072(3) 0.043(2) 0.006(2) 0.003(2) -0.006(2)
O(52) 0.043(2) 0.029(2) 0.049(2) 0.002(2) 0.021(2) 0.000(2)
O(61) 0.051(3) 0.059(3) 0.026(2) 0.010(2) 0.001(2) 0.001(2)
C(1) 0.023(2) 0.018(2) 0.021(2) 0.002(2) 0.006(2) 0.002(2)
C(2) 0.022(2) 0.020(2) 0.023(2) 0.006(2) 0.005(2) 0.002(2)
C(11) 0.017(2) 0.032(3) 0.021(2) -0.001(2) 0.002(2) -0.002(2)
C(12) 0.019(2) 0.035(3) 0.024(2) -0.002(2) 0.009(2) -0.001(2)
C(21) 0.026(3) 0.029(3) 0.027(2) -0.001(2) 0.015(2) 0.006(2)
C(22) 0.024(3) 0.031(3) 0.019(2) 0.001(2) 0.006(2) 0.004(2)
C(31) 0.024(3) 0.038(3) 0.031(2) 0.002(2) 0.014(2) 0.003(2)
C(32) 0.024(3) 0.037(3) 0.026(2) 0.002(2) 0.011(2) 0.001(2)
C(41) 0.028(3) 0.036(3) 0.035(2) 0.004(2) 0.013(2) -0.001(2)
C(42) 0.022(3) 0.034(3) 0.037(2) 0.001(2) 0.014(2) -0.001(2)
C(51) 0.033(3) 0.036(3) 0.033(2) -0.003(2) 0.015(2) -0.004(2)
C(52) 0.022(3) 0.034(3) 0.022(2) 0.005(2) 0.003(2) 0.006(2)
C(61) 0.034(3) 0.028(3) 0.044(3) 0.003(2) 0.023(2) 0.000(2)
C(70) 0.021(3) 0.040(3) 0.034(2) 0.011(2) 0.007(2) 0.003(2)
C(71) 0.016(2) 0.049(3) 0.033(2) 0.000(2) 0.010(2) 0.002(2)
C(72) 0.020(2) 0.038(3) 0.027(2) 0.002(2) 0.002(2) 0.000(2)
C(73) 0.022(2) 0.040(3) 0.020(2) 0.006(2) 0.002(2) 0.002(2)
C(74) 0.020(2) 0.028(3) 0.030(2) 0.003(2) 0.004(2) 0.004(2)
C(75) 0.040(4) 0.055(4) 0.055(3) 0.017(3) 0.015(3) -0.008(3)
C(76) 0.033(3) 0.075(5) 0.049(3) 0.003(3) 0.025(3) 0.007(3)
C(77) 0.034(3) 0.052(4) 0.034(3) -0.011(3) 0.003(2) 0.005(3)
C(78) 0.040(3) 0.047(3) 0.026(2) 0.006(3) 0.010(2) 0.000(2)
C(79) 0.046(4) 0.041(3) 0.037(3) 0.003(3) 0.011(3) 0.007(2)
C(80) 0.045(3) 0.026(3) 0.039(3) -0.013(2) 0.016(3) -0.001(2)
C(81) 0.040(3) 0.023(3) 0.046(3) -0.008(2) 0.015(3) -0.004(2)
C(82) 0.037(3) 0.024(3) 0.038(3) -0.007(2) 0.017(2) -0.012(2)
C(83) 0.040(3) 0.028(3) 0.028(2) -0.011(2) 0.014(2) -0.008(2)
C(84) 0.027(3) 0.031(3) 0.046(3) -0.014(2) 0.013(2) -0.008(2)
C(85) 0.069(5) 0.058(5) 0.061(4) -0.023(4) 0.030(4) 0.012(3)
C(86) 0.064(5) 0.022(3) 0.063(4) -0.001(3) 0.020(3) 0.001(3)
C(87) 0.042(4) 0.053(4) 0.046(3) -0.006(3) 0.020(3) -0.012(3)
C(88) 0.041(3) 0.047(4) 0.031(2) 0.000(3) 0.002(2) -0.002(2)
C(89) 0.027(3) 0.064(4) 0.062(4) -0.013(3) 0.018(3) -0.009(3)
C(111) 0.025(3) 0.031(3) 0.034(2) 0.005(2) 0.007(2) 0.004(2)
C(112) 0.037(3) 0.055(4) 0.035(3) 0.007(3) 0.001(2) 0.006(3)
C(113) 0.045(4) 0.051(4) 0.052(4) 0.010(3) -0.005(3) 0.006(3)
C(114) 0.025(3) 0.056(5) 0.089(5) 0.005(3) -0.004(3) 0.017(4)
C(115) 0.041(4) 0.080(6) 0.092(5) 0.019(4) 0.034(4) 0.014(4)
C(116) 0.033(3) 0.065(4) 0.049(3) 0.014(3) 0.014(3) 0.009(3)
C(121) 0.033(3) 0.037(3) 0.021(2) -0.003(2) 0.011(2) 0.003(2)
C(122) 0.036(3) 0.061(4) 0.042(3) -0.006(3) 0.019(3) 0.000(3)
C(123) 0.050(5) 0.093(6) 0.065(4) -0.018(4) 0.033(4) -0.006(4)
C(124) 0.074(6) 0.088(6) 0.062(4) -0.033(5) 0.031(4) 0.011(4)
C(125) 0.087(6) 0.049(4) 0.054(4) -0.015(4) 0.022(4) 0.015(3)
C(126) 0.047(4) 0.044(4) 0.043(3) -0.002(3) 0.017(3) 0.007(3)
C(131) 0.030(3) 0.039(3) 0.019(2) 0.003(2) 0.004(2) 0.001(2)
C(132) 0.055(4) 0.051(4) 0.037(3) 0.001(3) 0.026(3) -0.005(3)
C(133) 0.081(6) 0.079(6) 0.041(3) 0.002(5) 0.029(4) -0.019(3)
C(134) 0.100(7) 0.054(5) 0.055(4) 0.008(5) 0.016(4) -0.017(4)
C(135) 0.082(6) 0.044(4) 0.055(4) -0.011(4) 0.013(4) -0.011(3)
C(136) 0.061(4) 0.043(4) 0.043(3) -0.002(3) 0.022(3) -0.002(3)
C(211) 0.039(3) 0.030(3) 0.023(2) 0.005(2) 0.012(2) 0.004(2)
C(212) 0.039(3) 0.037(3) 0.039(3) 0.004(3) 0.009(2) 0.010(2)
C(213) 0.052(5) 0.045(4) 0.054(4) -0.011(3) -0.002(3) 0.009(3)
C(214) 0.109(8) 0.040(4) 0.051(4) -0.019(5) 0.003(4) -0.001(3)
C(215) 0.102(7) 0.034(4) 0.051(4) 0.002(4) 0.031(4) -0.003(3)
C(216) 0.067(5) 0.042(4) 0.043(3) 0.007(3) 0.027(3) 0.000(3)
C(221) 0.029(3) 0.055(4) 0.024(2) 0.011(3) 0.012(2) -0.004(2)
C(222) 0.030(3) 0.066(4) 0.048(3) 0.004(3) 0.012(3) -0.012(3)
C(223) 0.026(3) 0.095(6) 0.057(4) 0.000(4) 0.011(3) -0.025(4)
C(224) 0.038(4) 0.121(8) 0.040(3) 0.026(5) 0.010(3) -0.009(4)
C(225) 0.061(5) 0.107(7) 0.035(3) 0.036(5) 0.026(3) 0.014(4)
C(226) 0.043(4) 0.071(5) 0.035(3) 0.019(3) 0.020(3) 0.013(3)
C(231) 0.031(3) 0.050(3) 0.025(2) -0.009(3) 0.015(2) -0.004(2)
C(232) 0.040(4) 0.058(4) 0.047(3) 0.000(3) 0.024(3) 0.014(3)
C(233) 0.052(4) 0.081(5) 0.052(3) 0.001(4) 0.025(3) 0.031(4)
C(234) 0.066(5) 0.095(6) 0.043(3) -0.030(5) 0.029(3) 0.014(4)
C(235) 0.086(6) 0.097(6) 0.067(4) -0.013(5) 0.065(5) -0.003(4)
C(236) 0.060(5) 0.060(4) 0.063(4) -0.005(4) 0.042(4) -0.005(3)

loop_
_atom_type_symbol
_atom_type_description
_atom_type_scat_dispersion_real
_atom_type_scat_dispersion_imag
_atom_type_scat_source
C C 0.003 0.002
;International Tables for Crystallography
(1992, Vol. C, Tables 4.2.6.8 and 6.1.1.4)
;
H H 0.000 0.000
;International Tables for Crystallography
(1992, Vol. C, Table 6.1.1.4)
;
O O 0.011 0.006
;International Tables for Crystallography
(1992, Vol. C, Tables 4.2.6.8 and 6.1.1.4)
;
Si Si 0.082 0.070
;International Tables for Crystallography
(1992, Vol. C, Tables 4.2.6.8 and 6.1.1.4)
;
Fe Fe 0.346 0.844
;International Tables for Crystallography
(1992, Vol. C, Tables 4.2.6.8 and 6.1.1.4)
;
Ru Ru -1.259 0.836
;International Tables for Crystallography
(1992, Vol. C, Tables 4.2.6.8 and 6.1.1.4)
;
Cl Cl 0.148 0.159
;International Tables for Crystallography
(1992, Vol. C, Tables 4.2.6.8 and 6.1.1.4)
;

loop_
_geom_angle_atom_site_label_1
_geom_angle_atom_site_label_2
_geom_angle_atom_site_label_3
_geom_angle
_geom_angle_publ_flag
Ru(2) Ru(1) Fe(1) 113.10(2) yes
Ru(2) Ru(1) C(1) 69.3(1) yes
Ru(2) Ru(1) C(11) 43.3(1) yes
Ru(2) Ru(1) C(12) 72.7(1) yes
Ru(2) Ru(1) C(32) 153.9(1) yes
Ru(2) Ru(1) C(41) 102.6(2) yes
Ru(2) Ru(1) C(42) 107.1(2) yes
Fe(1) Ru(1) C(1) 44.0(1) yes
Fe(1) Ru(1) C(11) 107.4(1) yes
Fe(1) Ru(1) C(12) 97.9(1) yes
Fe(1) Ru(1) C(32) 44.5(1) yes
Fe(1) Ru(1) C(41) 94.5(2) yes
Fe(1) Ru(1) C(42) 138.2(2) yes
C(1) Ru(1) C(11) 79.2(2) yes
C(1) Ru(1) C(12) 89.6(2) yes
C(1) Ru(1) C(32) 88.1(2) yes
C(1) Ru(1) C(41) 99.7(2) yes
C(1) Ru(1) C(42) 172.6(2) yes
C(11) Ru(1) C(12) 29.4(2) yes
C(11) Ru(1) C(32) 121.5(2) yes
C(11) Ru(1) C(41) 144.5(2) yes
C(11) Ru(1) C(42) 93.8(2) yes
C(12) Ru(1) C(32) 94.9(2) yes
C(12) Ru(1) C(41) 167.5(2) yes
C(12) Ru(1) C(42) 83.2(2) yes
C(32) Ru(1) C(41) 93.8(2) yes
C(32) Ru(1) C(42) 93.7(2) yes
C(41) Ru(1) C(42) 87.3(2) yes
Ru(1) Ru(2) Fe(2) 110.21(2) yes
Ru(1) Ru(2) C(2) 67.1(1) yes
Ru(1) Ru(2) C(11) 52.0(1) yes
Ru(1) Ru(2) C(21) 137.0(1) yes
Ru(1) Ru(2) C(22) 113.3(1) yes
Ru(1) Ru(2) C(51) 134.9(2) yes
Ru(1) Ru(2) C(52) 67.7(2) yes
Fe(2) Ru(2) C(2) 43.2(1) yes
Fe(2) Ru(2) C(11) 104.8(1) yes
Fe(2) Ru(2) C(21) 44.1(1) yes
Fe(2) Ru(2) C(22) 71.4(1) yes
Fe(2) Ru(2) C(51) 104.8(2) yes
Fe(2) Ru(2) C(52) 155.7(1) yes
C(2) Ru(2) C(11) 80.7(2) yes
C(2) Ru(2) C(21) 78.9(2) yes
C(2) Ru(2) C(22) 86.2(2) yes
C(2) Ru(2) C(51) 141.9(2) yes
C(2) Ru(2) C(52) 126.7(2) yes
C(11) Ru(2) C(21) 147.3(2) yes
C(11) Ru(2) C(22) 163.5(2) yes
C(11) Ru(2) C(51) 92.5(2) yes
C(11) Ru(2) C(52) 92.7(2) yes
C(21) Ru(2) C(22) 36.3(2) yes
C(21) Ru(2) C(51) 88.0(2) yes
C(21) Ru(2) C(52) 120.0(2) yes
C(22) Ru(2) C(51) 104.0(2) yes
C(22) Ru(2) C(52) 87.0(2) yes
C(51) Ru(2) C(52) 90.8(2) yes
Ru(1) Fe(1) C(1) 53.5(1) yes
Ru(1) Fe(1) C(31) 97.9(2) yes
Ru(1) Fe(1) C(32) 49.7(2) yes
Ru(1) Fe(1) C(70) 173.1(1) yes
Ru(1) Fe(1) C(71) 137.8(2) yes
Ru(1) Fe(1) C(72) 108.5(2) yes
Ru(1) Fe(1) C(73) 107.7(2) yes
Ru(1) Fe(1) C(74) 135.8(2) yes
C(1) Fe(1) C(31) 92.7(2) yes
C(1) Fe(1) C(32) 102.6(2) yes
C(1) Fe(1) C(70) 126.1(2) yes
C(1) Fe(1) C(71) 157.6(2) yes
C(1) Fe(1) C(72) 126.0(2) yes
C(1) Fe(1) C(73) 93.6(2) yes
C(1) Fe(1) C(74) 93.1(2) yes
C(31) Fe(1) C(32) 89.4(2) yes
C(31) Fe(1) C(70) 89.0(2) yes
C(31) Fe(1) C(71) 102.7(2) yes
C(31) Fe(1) C(72) 141.0(3) yes
C(31) Fe(1) C(73) 152.0(2) yes
C(31) Fe(1) C(74) 113.3(2) yes
C(32) Fe(1) C(70) 131.3(2) yes
C(32) Fe(1) C(71) 93.8(2) yes
C(32) Fe(1) C(72) 86.6(2) yes
C(32) Fe(1) C(73) 115.6(2) yes
C(32) Fe(1) C(74) 151.8(2) yes
C(70) Fe(1) C(71) 39.7(2) yes
C(70) Fe(1) C(72) 65.7(2) yes
C(70) Fe(1) C(73) 65.4(2) yes
C(70) Fe(1) C(74) 39.1(2) yes
C(71) Fe(1) C(72) 39.2(2) yes
C(71) Fe(1) C(73) 65.3(2) yes
C(71) Fe(1) C(74) 66.0(2) yes
C(72) Fe(1) C(73) 38.4(2) yes
C(72) Fe(1) C(74) 65.3(2) yes
C(73) Fe(1) C(74) 39.2(2) yes
Ru(2) Fe(2) C(2) 54.4(1) yes
Ru(2) Fe(2) C(21) 52.1(2) yes
Ru(2) Fe(2) C(61) 112.2(2) yes
Ru(2) Fe(2) C(80) 145.1(2) yes
Ru(2) Fe(2) C(81) 152.9(2) yes
Ru(2) Fe(2) C(82) 114.0(1) yes
Ru(2) Fe(2) C(83) 93.0(1) yes
Ru(2) Fe(2) C(84) 107.3(1) yes
C(2) Fe(2) C(21) 95.0(2) yes
C(2) Fe(2) C(61) 85.4(2) yes
C(2) Fe(2) C(80) 155.9(2) yes
C(2) Fe(2) C(81) 115.7(3) yes
C(2) Fe(2) C(82) 94.7(2) yes
C(2) Fe(2) C(83) 108.6(2) yes
C(2) Fe(2) C(84) 146.0(2) yes
C(21) Fe(2) C(61) 87.1(2) yes
C(21) Fe(2) C(80) 109.0(3) yes
C(21) Fe(2) C(81) 148.9(3) yes
C(21) Fe(2) C(82) 149.6(2) yes
C(21) Fe(2) C(83) 111.7(2) yes
C(21) Fe(2) C(84) 91.9(2) yes
C(61) Fe(2) C(80) 93.4(2) yes
C(61) Fe(2) C(81) 90.2(2) yes
C(61) Fe(2) C(82) 122.4(2) yes
C(61) Fe(2) C(83) 154.8(2) yes
C(61) Fe(2) C(84) 128.2(3) yes
C(80) Fe(2) C(81) 40.2(3) yes
C(80) Fe(2) C(82) 65.7(2) yes
C(80) Fe(2) C(83) 65.1(2) yes
C(80) Fe(2) C(84) 38.8(2) yes
C(81) Fe(2) C(82) 38.9(2) yes
C(81) Fe(2) C(83) 65.0(2) yes
C(81) Fe(2) C(84) 66.0(2) yes
C(82) Fe(2) C(83) 38.0(2) yes
C(82) Fe(2) C(84) 64.9(2) yes
C(83) Fe(2) C(84) 38.9(2) yes
Cl(1A) Cl(1) C(91) 62.4(5) yes
Cl(1) Cl(1A) C(91) 53.7(5) yes
Cl(2A) Cl(2) C(91) 60.0(6) yes
Cl(2) Cl(2A) C(91) 94.0(8) yes
C(12) Si(1) C(111) 106.5(3) yes
C(12) Si(1) C(121) 113.6(2) yes
C(12) Si(1) C(131) 111.7(2) yes
C(111) Si(1) C(121) 108.7(2) yes
C(111) Si(1) C(131) 106.9(2) yes
C(121) Si(1) C(131) 109.1(3) yes
C(22) Si(2) C(211) 112.8(3) yes
C(22) Si(2) C(221) 110.6(2) yes
C(22) Si(2) C(231) 106.5(3) yes
C(211) Si(2) C(221) 110.0(2) yes
C(211) Si(2) C(231) 109.6(2) yes
C(221) Si(2) C(231) 107.2(3) yes
Ru(1) C(1) Fe(1) 82.5(2) yes
Ru(1) C(1) C(2) 111.5(4) yes
Fe(1) C(1) C(2) 164.7(4) yes
Ru(2) C(2) Fe(2) 82.3(2) yes
Ru(2) C(2) C(1) 112.1(3) yes
Fe(2) C(2) C(1) 165.1(4) yes
Ru(1) C(11) Ru(2) 84.7(1) yes
Ru(1) C(11) C(12) 82.7(3) yes
Ru(2) C(11) C(12) 167.4(4) yes
Ru(1) C(12) Si(1) 136.8(3) yes
Ru(1) C(12) C(11) 67.9(3) yes
Si(1) C(12) C(11) 148.8(4) yes
Ru(2) C(21) Fe(2) 83.8(2) yes
Ru(2) C(21) C(22) 76.9(3) yes
Fe(2) C(21) C(22) 125.9(4) yes
Ru(2) C(22) Si(2) 127.5(2) yes
Ru(2) C(22) C(21) 66.8(3) yes
Si(2) C(22) C(21) 117.4(4) yes
Fe(1) C(31) O(31) 176.4(5) yes
Ru(1) C(32) Fe(1) 85.8(2) yes
Ru(1) C(32) O(32) 134.7(4) yes
Fe(1) C(32) O(32) 139.6(5) yes
Ru(1) C(41) O(41) 173.8(5) yes
Ru(1) C(42) O(42) 175.9(6) yes
Ru(2) C(51) O(51) 174.4(6) yes
Ru(2) C(52) O(52) 168.6(5) yes
Fe(2) C(61) O(61) 178.8(5) yes
Fe(1) C(70) C(71) 70.8(3) yes
Fe(1) C(70) C(74) 71.5(3) yes
Fe(1) C(70) C(75) 127.9(3) yes
C(71) C(70) C(74) 108.6(5) yes
C(71) C(70) C(75) 125.8(6) yes
C(74) C(70) C(75) 125.3(5) yes
Fe(1) C(71) C(70) 69.5(3) yes
Fe(1) C(71) C(72) 72.9(3) yes
Fe(1) C(71) C(76) 127.5(3) yes
C(70) C(71) C(72) 107.9(5) yes
C(70) C(71) C(76) 126.1(6) yes
C(72) C(71) C(76) 125.8(5) yes
Fe(1) C(72) C(71) 68.0(3) yes
Fe(1) C(72) C(73) 70.3(3) yes
Fe(1) C(72) C(77) 130.8(3) yes
C(71) C(72) C(73) 107.4(5) yes
C(71) C(72) C(77) 125.6(6) yes
C(73) C(72) C(77) 126.8(5) yes
Fe(1) C(73) C(72) 71.3(2) yes
Fe(1) C(73) C(74) 68.9(2) yes
Fe(1) C(73) C(78) 128.4(4) yes
C(72) C(73) C(74) 108.3(5) yes
C(72) C(73) C(78) 126.9(5) yes
C(74) C(73) C(78) 124.7(5) yes
Fe(1) C(74) C(70) 69.4(3) yes
Fe(1) C(74) C(73) 72.0(3) yes
Fe(1) C(74) C(79) 128.4(3) yes
C(70) C(74) C(73) 107.8(5) yes
C(70) C(74) C(79) 126.6(5) yes
C(73) C(74) C(79) 125.4(5) yes
Fe(2) C(80) C(81) 70.4(3) yes
Fe(2) C(80) C(84) 72.9(3) yes
Fe(2) C(80) C(85) 126.9(4) yes
C(81) C(80) C(84) 108.7(5) yes
C(81) C(80) C(85) 125.9(5) yes
C(84) C(80) C(85) 125.2(7) yes
Fe(2) C(81) C(80) 69.4(3) yes
Fe(2) C(81) C(82) 71.5(3) yes
Fe(2) C(81) C(86) 128.6(4) yes
C(80) C(81) C(82) 106.7(5) yes
C(80) C(81) C(86) 126.1(6) yes
C(82) C(81) C(86) 127.0(7) yes
Fe(2) C(82) C(81) 69.6(3) yes
Fe(2) C(82) C(83) 72.2(3) yes
Fe(2) C(82) C(87) 127.6(4) yes
C(81) C(82) C(83) 109.3(6) yes
C(81) C(82) C(87) 125.5(5) yes
C(83) C(82) C(87) 125.1(5) yes
Fe(2) C(83) C(82) 69.8(3) yes
Fe(2) C(83) C(84) 70.2(3) yes
Fe(2) C(83) C(88) 136.5(4) yes
C(82) C(83) C(84) 108.4(4) yes
C(82) C(83) C(88) 126.1(6) yes
C(84) C(83) C(88) 124.0(5) yes
Fe(2) C(84) C(80) 68.3(3) yes
Fe(2) C(84) C(83) 70.9(3) yes
Fe(2) C(84) C(89) 128.7(4) yes
C(80) C(84) C(83) 107.0(5) yes
C(80) C(84) C(89) 126.4(6) yes
C(83) C(84) C(89) 126.6(5) yes
Cl(1) C(91) Cl(1A) 64.0(5) yes
Cl(1) C(91) Cl(2) 112.0(6) yes
Cl(1) C(91) Cl(2A) 94.6(7) yes
Cl(1A) C(91) Cl(2) 110.1(7) yes
Cl(1A) C(91) Cl(2A) 121.0(7) yes
Cl(2) C(91) Cl(2A) 26.0(4) yes
Si(1) C(111) C(112) 118.9(5) yes
Si(1) C(111) C(116) 124.6(4) yes
C(112) C(111) C(116) 116.5(5) yes
C(111) C(112) C(113) 121.6(7) yes
C(112) C(113) C(114) 120.3(6) yes
C(113) C(114) C(115) 120.8(7) yes
C(114) C(115) C(116) 119.7(9) yes
C(111) C(116) C(115) 121.1(6) yes
Si(1) C(121) C(122) 121.0(4) yes
Si(1) C(121) C(126) 121.4(5) yes
C(122) C(121) C(126) 117.5(6) yes
C(121) C(122) C(123) 122.1(6) yes
C(122) C(123) C(124) 118.4(8) yes
C(123) C(124) C(125) 120.8(9) yes
C(124) C(125) C(126) 120.4(7) yes
C(121) C(126) C(125) 120.9(7) yes
Si(1) C(131) C(132) 122.3(4) yes
Si(1) C(131) C(136) 120.1(5) yes
C(132) C(131) C(136) 117.3(6) yes
C(131) C(132) C(133) 120.0(7) yes
C(132) C(133) C(134) 121.4(8) yes
C(133) C(134) C(135) 119.6(8) yes
C(134) C(135) C(136) 118.9(7) yes
C(131) C(136) C(135) 122.8(7) yes
Si(2) C(211) C(212) 121.9(4) yes
Si(2) C(211) C(216) 120.4(5) yes
C(212) C(211) C(216) 117.6(5) yes
C(211) C(212) C(213) 121.2(6) yes
C(212) C(213) C(214) 119.3(8) yes
C(213) C(214) C(215) 120.0(7) yes
C(214) C(215) C(216) 121.0(8) yes
C(211) C(216) C(215) 120.9(8) yes
Si(2) C(221) C(222) 121.0(4) yes
Si(2) C(221) C(226) 121.5(5) yes
C(222) C(221) C(226) 117.3(5) yes
C(221) C(222) C(223) 120.2(6) yes
C(222) C(223) C(224) 122.0(7) yes
C(223) C(224) C(225) 119.0(6) yes
C(224) C(225) C(226) 120.8(7) yes
C(221) C(226) C(225) 120.8(7) yes
Si(2) C(231) C(232) 121.8(5) yes
Si(2) C(231) C(236) 122.1(5) yes
C(232) C(231) C(236) 116.0(6) yes
C(231) C(232) C(233) 122.4(7) yes
C(232) C(233) C(234) 119.4(7) yes
C(233) C(234) C(235) 119.9(8) yes
C(234) C(235) C(236) 121.7(9) yes
C(231) C(236) C(235) 120.5(7) yes

loop_
_geom_bond_atom_site_label_1
_geom_bond_atom_site_label_2
_geom_bond_distance
_geom_bond_publ_flag
Ru(1) Ru(2) 2.9285(5) yes
Ru(1) Fe(1) 2.7236(7) yes
Ru(1) C(1) 2.207(4) yes
Ru(1) C(11) 2.317(4) yes
Ru(1) C(12) 2.480(4) yes
Ru(1) C(32) 2.083(6) yes
Ru(1) C(41) 1.854(5) yes
Ru(1) C(42) 1.894(5) yes
Ru(2) Fe(2) 2.7568(8) yes
Ru(2) C(2) 2.263(5) yes
Ru(2) C(11) 2.019(5) yes
Ru(2) C(21) 2.187(6) yes
Ru(2) C(22) 2.317(5) yes
Ru(2) C(51) 1.898(5) yes
Ru(2) C(52) 1.875(5) yes
Fe(1) C(1) 1.909(6) yes
Fe(1) C(31) 1.772(5) yes
Fe(1) C(32) 1.915(5) yes
Fe(1) C(70) 2.089(5) yes
Fe(1) C(71) 2.105(5) yes
Fe(1) C(72) 2.170(4) yes
Fe(1) C(73) 2.158(4) yes
Fe(1) C(74) 2.116(4) yes
Fe(2) C(2) 1.905(5) yes
Fe(2) C(21) 1.931(6) yes
Fe(2) C(61) 1.732(5) yes
Fe(2) C(80) 2.102(6) yes
Fe(2) C(81) 2.116(6) yes
Fe(2) C(82) 2.141(6) yes
Fe(2) C(83) 2.172(4) yes
Fe(2) C(84) 2.163(5) yes
Cl(1) Cl(1A) 1.784(8) yes
Cl(1) C(91) 1.60(2) yes
Cl(1A) C(91) 1.76(1) yes
Cl(2) Cl(2A) 0.83(1) yes
Cl(2) C(91) 1.90(1) yes
Cl(2A) C(91) 1.65(1) yes
Si(1) C(12) 1.848(5) yes
Si(1) C(111) 1.866(5) yes
Si(1) C(121) 1.881(6) yes
Si(1) C(131) 1.877(6) yes
Si(2) C(22) 1.868(6) yes
Si(2) C(211) 1.874(5) yes
Si(2) C(221) 1.875(5) yes
Si(2) C(231) 1.889(6) yes
O(31) C(31) 1.141(6) yes
O(32) C(32) 1.176(8) yes
O(41) C(41) 1.148(6) yes
O(42) C(42) 1.138(7) yes
O(51) C(51) 1.129(6) yes
O(52) C(52) 1.163(7) yes
O(61) C(61) 1.160(6) yes
C(1) C(2) 1.269(8) yes
C(11) C(12) 1.226(8) yes
C(21) C(22) 1.408(7) yes
C(70) C(71) 1.423(8) yes
C(70) C(74) 1.408(9) yes
C(70) C(75) 1.496(9) yes
C(71) C(72) 1.434(8) yes
C(71) C(76) 1.51(1) yes
C(72) C(73) 1.422(8) yes
C(72) C(77) 1.490(8) yes
C(73) C(74) 1.433(7) yes
C(73) C(78) 1.494(9) yes
C(74) C(79) 1.498(9) yes
C(80) C(81) 1.45(1) yes
C(80) C(84) 1.418(7) yes
C(80) C(85) 1.50(1) yes
C(81) C(82) 1.418(8) yes
C(81) C(86) 1.497(9) yes
C(82) C(83) 1.406(8) yes
C(82) C(87) 1.51(1) yes
C(83) C(84) 1.444(9) yes
C(83) C(88) 1.513(6) yes
C(84) C(89) 1.484(10) yes
C(111) C(112) 1.409(7) yes
C(111) C(116) 1.40(1) yes
C(112) C(113) 1.378(9) yes
C(113) C(114) 1.35(1) yes
C(114) C(115) 1.37(1) yes
C(115) C(116) 1.397(10) yes
C(121) C(122) 1.394(9) yes
C(121) C(126) 1.372(8) yes
C(122) C(123) 1.39(1) yes
C(123) C(124) 1.38(1) yes
C(124) C(125) 1.35(1) yes
C(125) C(126) 1.40(1) yes
C(131) C(132) 1.394(10) yes
C(131) C(136) 1.380(9) yes
C(132) C(133) 1.39(1) yes
C(133) C(134) 1.37(1) yes
C(134) C(135) 1.37(1) yes
C(135) C(136) 1.38(1) yes
C(211) C(212) 1.397(10) yes
C(211) C(216) 1.399(10) yes
C(212) C(213) 1.402(9) yes
C(213) C(214) 1.39(1) yes
C(214) C(215) 1.36(2) yes
C(215) C(216) 1.383(9) yes
C(221) C(222) 1.406(9) yes
C(221) C(226) 1.394(9) yes
C(222) C(223) 1.387(8) yes
C(223) C(224) 1.35(1) yes
C(224) C(225) 1.38(1) yes
C(225) C(226) 1.391(9) yes
C(231) C(232) 1.395(9) yes
C(231) C(236) 1.40(1) yes
C(232) C(233) 1.40(1) yes
C(233) C(234) 1.36(1) yes
C(234) C(235) 1.35(1) yes
C(235) C(236) 1.39(1) yes
